data_4326607
loop_
_publ_author_name
'Purnandhu Bose'
'I. Ravikumar'
'Pradyut Ghosh'

_publ_section_title
;
 Anion Binding in the C3v-Symmetric Cavity of a Protonated Tripodal Amine
 Receptor: Potentiometric and Single Crystal X-ray Studies
;
_journal_name_full 'Inorganic Chemistry'
_journal_page_first 10693
_journal_page_last 10702
_journal_paper_doi 10.1021/ic2011502
_journal_volume 50
_journal_year 2011
_chemical_formula_sum 'C41 H38 F15 N5 O9 S2'
_chemical_formula_weight 1093.88
_chemical_name_systematic
; 
 ? 
;
_space_group_IT_number 2
_symmetry_cell_setting triclinic
_symmetry_space_group_name_Hall '-P 1'
_symmetry_space_group_name_H-M 'P -1'
_atom_sites_solution_hydrogens geom
_atom_sites_solution_primary direct
_atom_sites_solution_secondary difmap
_audit_creation_method SHELXL-97
_cell_angle_alpha 85.038(5)
_cell_angle_beta 88.786(6)
_cell_angle_gamma 84.381(6)
_cell_formula_units_Z 2
_cell_length_a 8.132(3)
_cell_length_b 15.167(6)
_cell_length_c 19.121(7)
_cell_measurement_temperature 100(2)
_cell_volume 2338.0(15)
_computing_cell_refinement 'BRUKER APEX II'
_computing_data_collection 'BRUKER APEX II'
_computing_data_reduction 'BRUKER AXS SAINT'
_computing_molecular_graphics 'BRUKER SHELXTL'
_computing_publication_material 'MERCURY 2.2'
_computing_structure_refinement 'SHELXL-97 (Sheldrick, 1997)'
_computing_structure_solution 'SHELXS-97 (Sheldrick, 1990)'
_diffrn_ambient_temperature 100(2)
_diffrn_detector_area_resol_mean 3
_diffrn_measured_fraction_theta_full 0.998
_diffrn_measured_fraction_theta_max 0.998
_diffrn_measurement_device_type 'BRUKER CCD AREA DETECTOR'
_diffrn_measurement_method 'OMEGA SCAN'
_diffrn_radiation_monochromator graphite
_diffrn_radiation_source 'fine-focus sealed tube'
_diffrn_radiation_type MoK\a
_diffrn_radiation_wavelength 0.71073
_diffrn_reflns_av_R_equivalents 0.0462
_diffrn_reflns_av_sigmaI/netI 0.0411
_diffrn_reflns_limit_h_max 6
_diffrn_reflns_limit_h_min -6
_diffrn_reflns_limit_k_max 11
_diffrn_reflns_limit_k_min -11
_diffrn_reflns_limit_l_max 14
_diffrn_reflns_limit_l_min -14
_diffrn_reflns_number 8367
_diffrn_reflns_theta_full 16.13
_diffrn_reflns_theta_max 16.13
_diffrn_reflns_theta_min 1.07
_exptl_absorpt_coefficient_mu 0.233
_exptl_absorpt_correction_T_max 0.9816
_exptl_absorpt_correction_T_min 0.9085
_exptl_absorpt_correction_type multi-scan
_exptl_absorpt_process_details Bruker-SADABS
_exptl_crystal_colour COLORLESS
_exptl_crystal_density_diffrn 1.554
_exptl_crystal_description BLOCK
_exptl_crystal_F_000 1116
_exptl_crystal_size_max 0.42
_exptl_crystal_size_mid 0.12
_exptl_crystal_size_min 0.08
_refine_diff_density_max 0.209
_refine_diff_density_min -0.151
_refine_diff_density_rms 0.040
_refine_ls_extinction_method none
_refine_ls_goodness_of_fit_ref 1.101
_refine_ls_hydrogen_treatment constr
_refine_ls_matrix_type full
_refine_ls_number_parameters 651
_refine_ls_number_reflns 2333
_refine_ls_number_restraints 0
_refine_ls_restrained_S_all 1.101
_refine_ls_R_factor_all 0.0597
_refine_ls_R_factor_gt 0.0393
_refine_ls_shift/su_max 0.000
_refine_ls_shift/su_mean 0.000
_refine_ls_structure_factor_coef Fsqd
_refine_ls_weighting_details 'calc w=1/[\s^2^(Fo^2^)+(0.0618P)^2^+1.8739P] where P=(Fo^2^+2Fc^2^)/3'
_refine_ls_weighting_scheme calc
_refine_ls_wR_factor_gt 0.0939
_refine_ls_wR_factor_ref 0.1197
_reflns_number_gt 1744
_reflns_number_total 2333
_reflns_threshold_expression >2sigma(I)
_cod_data_source_file ic2011502_si_005.cif
_cod_data_source_block rk_iacs_1_0m
_cod_original_cell_volume 2337.9(15)
_cod_database_code 4326607

loop_
_symmetry_equiv_pos_as_xyz
'x, y, z'
'-x, -y, -z'

loop_
_atom_site_label
_atom_site_type_symbol
_atom_site_fract_x
_atom_site_fract_y
_atom_site_fract_z
_atom_site_U_iso_or_equiv
_atom_site_adp_type
_atom_site_occupancy
_atom_site_symmetry_multiplicity
_atom_site_calc_flag
_atom_site_refinement_flags
C1 C 0.4500(11) 0.2103(6) 0.5323(4) 0.054(2) Uani 1 1 d .
H1A H 0.5394 0.1651 0.5454 0.064 Uiso 1 1 calc R
H1B H 0.4532 0.2218 0.4816 0.064 Uiso 1 1 calc R
C2 C 0.2867(10) 0.1742(6) 0.5539(4) 0.053(2) Uani 1 1 d .
H2B H 0.2261 0.2140 0.5846 0.063 Uiso 1 1 calc R
H2A H 0.2208 0.1723 0.5125 0.063 Uiso 1 1 calc R
C3 C 0.1544(10) 0.0428(8) 0.6037(5) 0.060(3) Uani 1 1 d .
H3A H 0.1125 0.0286 0.5594 0.071 Uiso 1 1 calc R
H3B H 0.0732 0.0853 0.6234 0.071 Uiso 1 1 calc R
C4 C 0.1731(13) -0.0402(12) 0.6527(12) 0.047(3) Uani 1 1 d .
C5 C 0.1374(11) -0.0397(14) 0.7223(13) 0.064(4) Uani 1 1 d .
C6 C 0.1392(17) -0.1124(18) 0.7685(14) 0.109(7) Uani 1 1 d .
C7 C 0.184(2) -0.192(2) 0.7416(14) 0.126(9) Uani 1 1 d .
C8 C 0.2232(15) -0.1946(12) 0.6736(18) 0.100(7) Uani 1 1 d .
C9 C 0.2159(12) -0.123(2) 0.6286(7) 0.063(3) Uani 1 1 d .
C10 C 0.3626(11) 0.3643(7) 0.5330(4) 0.060(3) Uani 1 1 d .
H10B H 0.2531 0.3440 0.5336 0.072 Uiso 1 1 calc R
H10A H 0.3944 0.3774 0.4843 0.072 Uiso 1 1 calc R
C11 C 0.3547(10) 0.4481(6) 0.5693(5) 0.057(3) Uani 1 1 d .
H9A H 0.4642 0.4684 0.5684 0.069 Uiso 1 1 calc R
H11B H 0.2826 0.4933 0.5430 0.069 Uiso 1 1 calc R
C12 C 0.3080(11) 0.5234(6) 0.6813(8) 0.079(3) Uani 1 1 d .
H12A H 0.4188 0.5413 0.6740 0.094 Uiso 1 1 calc R
H12B H 0.2317 0.5709 0.6601 0.094 Uiso 1 1 calc R
C13 C 0.273(4) 0.5137(9) 0.7583(8) 0.075(4) Uani 1 1 d .
C14 C 0.397(2) 0.4890(8) 0.8061(18) 0.099(5) Uani 1 1 d .
C15 C 0.373(4) 0.4846(13) 0.8756(18) 0.153(10) Uani 1 1 d .
C16 C 0.222(6) 0.5078(16) 0.9015(17) 0.182(11) Uani 1 1 d .
C17 C 0.093(4) 0.5367(12) 0.8579(18) 0.149(11) Uani 1 1 d .
C18 C 0.119(3) 0.5360(7) 0.7869(17) 0.101(6) Uani 1 1 d .
C19 C 0.6525(13) 0.3098(6) 0.5514(4) 0.060(3) Uani 1 1 d .
H19B H 0.6641 0.3717 0.5579 0.072 Uiso 1 1 calc R
H19A H 0.6827 0.2998 0.5032 0.072 Uiso 1 1 calc R
C20 C 0.7681(10) 0.2515(5) 0.5998(6) 0.058(3) Uani 1 1 d .
H20B H 0.7475 0.1899 0.5975 0.070 Uiso 1 1 calc R
H20A H 0.8811 0.2576 0.5844 0.070 Uiso 1 1 calc R
C21 C 0.8309(10) 0.2061(6) 0.7264(7) 0.070(3) Uani 1 1 d .
H21A H 0.9491 0.2029 0.7174 0.084 Uiso 1 1 calc R
H21B H 0.7949 0.1487 0.7185 0.084 Uiso 1 1 calc R
C22 C 0.7993(15) 0.222(2) 0.8032(8) 0.064(3) Uani 1 1 d .
C23 C 0.7480(15) 0.1561(11) 0.8497(16) 0.089(6) Uani 1 1 d .
C24 C 0.724(2) 0.1660(17) 0.9182(15) 0.138(9) Uani 1 1 d .
C25 C 0.751(2) 0.244(2) 0.9427(11) 0.146(9) Uani 1 1 d .
C26 C 0.802(2) 0.3100(17) 0.8986(18) 0.142(9) Uani 1 1 d .
C27 C 0.8256(13) 0.3011(15) 0.8290(16) 0.089(5) Uani 1 1 d .
C28 C 0.2968(12) 0.1972(14) 0.8305(6) 0.063(4) Uani 1 1 d .
C29 C 0.3051(13) 0.1113(13) 0.8605(11) 0.101(4) Uani 1 1 d .
H29 H 0.3441 0.0640 0.8350 0.121 Uiso 1 1 calc R
C30 C 0.254(2) 0.0969(14) 0.9302(12) 0.136(6) Uani 1 1 d .
H30 H 0.2544 0.0383 0.9491 0.163 Uiso 1 1 calc R
C31 C 0.2041(19) 0.1596(18) 0.9713(9) 0.124(6) Uani 1 1 d .
C32 C 0.2003(18) 0.2429(13) 0.9405(14) 0.132(5) Uani 1 1 d .
H32 H 0.1667 0.2900 0.9673 0.158 Uiso 1 1 calc R
C33 C 0.2445(15) 0.2622(10) 0.8703(12) 0.103(4) Uani 1 1 d .
H33 H 0.2374 0.3209 0.8513 0.124 Uiso 1 1 calc R
C34 C 0.1469(17) 0.1353(10) 1.0452(7) 0.206(8) Uani 1 1 d .
H34A H 0.0531 0.1016 1.0442 0.309 Uiso 1 1 calc R
H34B H 0.1163 0.1885 1.0681 0.309 Uiso 1 1 calc R
H34C H 0.2346 0.1003 1.0705 0.309 Uiso 1 1 calc R
C35 C 0.6855(15) 0.8813(12) 0.6827(8) 0.058(3) Uani 1 1 d .
C36 C 0.7247(12) 0.7909(17) 0.6817(8) 0.091(3) Uani 1 1 d .
H36 H 0.7774 0.7676 0.6428 0.109 Uiso 1 1 calc R
C37 C 0.684(2) 0.7340(10) 0.7407(15) 0.120(5) Uani 1 1 d .
H37 H 0.7079 0.6729 0.7402 0.143 Uiso 1 1 calc R
C38 C 0.610(2) 0.7681(18) 0.7984(11) 0.127(5) Uani 1 1 d .
C39 C 0.5740(14) 0.8571(18) 0.7980(9) 0.111(4) Uani 1 1 d .
H39 H 0.5235 0.8808 0.8372 0.133 Uiso 1 1 calc R
C40 C 0.6107(16) 0.9127(8) 0.7408(12) 0.078(3) Uani 1 1 d .
H40 H 0.5837 0.9736 0.7418 0.094 Uiso 1 1 calc R
C41 C 0.5704(17) 0.7042(9) 0.8620(7) 0.200(7) Uani 1 1 d .
H41A H 0.4552 0.6951 0.8620 0.300 Uiso 1 1 calc R
H41B H 0.5955 0.7294 0.9045 0.300 Uiso 1 1 calc R
H41C H 0.6356 0.6483 0.8593 0.300 Uiso 1 1 calc R
N1 N 0.4784(10) 0.2924(5) 0.5642(3) 0.0464(19) Uani 1 1 d .
N2 N 0.3106(8) 0.0850(5) 0.5903(3) 0.058(2) Uani 1 1 d .
H2D H 0.3600 0.0883 0.6316 0.069 Uiso 1 1 calc R
H2C H 0.3789 0.0501 0.5644 0.069 Uiso 1 1 calc R
N3 N 0.2946(7) 0.4403(5) 0.6434(4) 0.058(2) Uani 1 1 d .
H3C H 0.3533 0.3940 0.6669 0.069 Uiso 1 1 calc R
H3D H 0.1882 0.4285 0.6441 0.069 Uiso 1 1 calc R
N4 N 0.7475(8) 0.2747(5) 0.6739(5) 0.060(2) Uani 1 1 d .
H4C H 0.6389 0.2819 0.6845 0.072 Uiso 1 1 calc R
H4D H 0.7889 0.3270 0.6777 0.072 Uiso 1 1 calc R
N5 N 0.8821(14) 0.4881(7) 0.6108(5) 0.073(3) Uani 1 1 d .
O1 O 0.9582(10) 0.5484(5) 0.5837(4) 0.106(3) Uani 1 1 d .
O2 O 0.9614(8) 0.4158(5) 0.6323(3) 0.077(2) Uani 1 1 d .
O3 O 0.7293(10) 0.4984(4) 0.6181(4) 0.095(3) Uani 1 1 d .
O4 O 0.4418(6) 0.3023(4) 0.7405(2) 0.0587(16) Uani 1 1 d .
O5 O 0.1885(7) 0.2511(3) 0.7065(3) 0.0661(17) Uani 1 1 d .
O6 O 0.4358(7) 0.1486(4) 0.7169(3) 0.0688(17) Uani 1 1 d .
O7 O 0.8722(7) 0.9129(4) 0.5734(3) 0.0759(18) Uani 1 1 d .
O8 O 0.7529(8) 1.0376(4) 0.6335(3) 0.087(2) Uani 1 1 d .
O9 O 0.5825(7) 0.9581(3) 0.5639(3) 0.0756(18) Uani 1 1 d .
S1 S 0.3428(4) 0.2260(2) 0.74178(14) 0.0569(8) Uani 1 1 d .
S2 S 0.7283(4) 0.95366(19) 0.60790(15) 0.0622(8) Uani 1 1 d .
F1 F 0.0899(7) 0.0389(5) 0.7474(3) 0.101(2) Uani 1 1 d .
F2 F 0.1087(10) -0.1123(6) 0.8335(4) 0.172(4) Uani 1 1 d .
F3 F 0.1980(10) -0.2693(5) 0.7785(5) 0.193(4) Uani 1 1 d .
F4 F 0.2681(8) -0.2725(5) 0.6413(4) 0.157(3) Uani 1 1 d .
F5 F 0.2458(6) -0.1240(4) 0.5577(4) 0.0990(19) Uani 1 1 d .
F6 F 0.5511(10) 0.4687(4) 0.7796(4) 0.125(2) Uani 1 1 d .
F7 F 0.4972(14) 0.4602(7) 0.9184(5) 0.222(5) Uani 1 1 d .
F8 F 0.1879(15) 0.5070(7) 0.9675(6) 0.254(7) Uani 1 1 d .
F9 F -0.0616(12) 0.5612(5) 0.8771(6) 0.209(5) Uani 1 1 d .
F10 F -0.0035(10) 0.5636(4) 0.7393(5) 0.135(3) Uani 1 1 d .
F11 F 0.7289(7) 0.0789(5) 0.8264(4) 0.119(2) Uani 1 1 d .
F12 F 0.6799(11) 0.1045(7) 0.9634(5) 0.200(5) Uani 1 1 d .
F13 F 0.7363(12) 0.2623(6) 1.0081(5) 0.218(5) Uani 1 1 d .
F14 F 0.8450(11) 0.3910(6) 0.9168(4) 0.187(4) Uani 1 1 d .
F15 F 0.8811(7) 0.3662(4) 0.7833(3) 0.109(2) Uani 1 1 d .

loop_
_atom_site_aniso_label
_atom_site_aniso_U_11
_atom_site_aniso_U_22
_atom_site_aniso_U_33
_atom_site_aniso_U_23
_atom_site_aniso_U_13
_atom_site_aniso_U_12
C1 0.061(8) 0.043(8) 0.058(7) -0.004(6) 0.009(5) -0.010(6)
C2 0.062(8) 0.040(7) 0.060(7) -0.009(6) 0.009(5) -0.020(6)
C3 0.024(7) 0.072(10) 0.088(8) -0.023(8) 0.016(6) -0.022(7)
C4 0.048(7) 0.021(14) 0.072(16) 0.008(13) 0.000(7) -0.010(7)
C5 0.063(7) 0.08(2) 0.055(16) -0.015(13) 0.016(8) -0.005(8)
C6 0.106(11) 0.089(19) 0.13(3) 0.02(2) 0.002(12) -0.019(10)
C7 0.119(12) 0.17(3) 0.079(15) 0.08(2) -0.002(10) -0.045(14)
C8 0.112(10) -0.017(11) 0.20(3) 0.013(16) -0.021(13) -0.001(7)
C9 0.056(7) 0.069(15) 0.070(14) -0.030(18) 0.019(7) -0.015(8)
C10 0.071(7) 0.050(8) 0.060(7) -0.005(7) 0.004(6) -0.008(7)
C11 0.060(7) 0.040(8) 0.070(9) 0.002(6) 0.005(6) -0.003(5)
C12 0.081(8) 0.016(7) 0.145(14) -0.031(8) -0.008(8) -0.015(5)
C13 0.105(16) 0.071(9) 0.057(14) -0.029(9) 0.025(17) -0.035(9)
C14 0.082(14) 0.094(9) 0.13(2) -0.044(11) -0.02(2) -0.014(9)
C15 0.25(4) 0.168(17) 0.06(2) -0.058(15) 0.01(2) -0.08(2)
C16 0.31(5) 0.156(18) 0.10(4) -0.063(17) 0.03(3) -0.05(2)
C17 0.23(4) 0.129(15) 0.10(2) -0.058(15) 0.12(3) -0.066(18)
C18 0.070(18) 0.071(9) 0.17(3) -0.035(11) 0.019(16) -0.011(9)
C19 0.060(8) 0.060(7) 0.062(7) -0.008(6) 0.020(6) -0.016(7)
C20 0.044(7) 0.047(7) 0.083(9) -0.007(7) 0.009(6) -0.006(5)
C21 0.045(6) 0.046(7) 0.112(11) 0.022(9) -0.015(7) 0.006(5)
C22 0.049(7) 0.074(15) 0.070(15) -0.010(17) -0.014(8) -0.003(7)
C23 0.076(8) 0.048(13) 0.14(2) 0.013(19) -0.021(9) -0.029(9)
C24 0.151(14) 0.20(3) 0.07(2) -0.04(2) -0.028(13) 0.005(14)
C25 0.175(14) 0.23(3) 0.028(18) 0.022(19) 0.016(11) -0.014(15)
C26 0.209(17) 0.16(3) 0.067(17) -0.06(2) -0.016(13) -0.010(15)
C27 0.105(9) 0.042(15) 0.12(2) 0.023(14) -0.003(10) -0.037(8)
C28 0.064(7) 0.065(11) 0.063(12) -0.022(13) 0.002(6) -0.006(7)
C29 0.121(10) 0.070(13) 0.110(18) 0.004(10) -0.004(9) -0.013(8)
C30 0.178(14) 0.19(2) 0.036(13) 0.059(13) 0.013(9) -0.078(13)
C31 0.133(11) 0.20(2) 0.045(17) -0.002(16) 0.011(10) -0.033(13)
C32 0.180(13) 0.132(17) 0.078(17) -0.004(12) 0.018(11) -0.003(11)
C33 0.147(11) 0.098(14) 0.060(13) 0.015(13) 0.031(8) -0.018(9)
C34 0.239(17) 0.34(2) 0.037(10) 0.029(11) 0.030(9) -0.080(15)
C35 0.060(7) 0.044(13) 0.070(13) -0.003(9) -0.014(8) -0.001(6)
C36 0.090(9) 0.070(14) 0.111(15) -0.009(12) -0.011(8) 0.000(10)
C37 0.126(13) 0.060(13) 0.167(17) 0.024(17) -0.014(12) -0.010(10)
C38 0.124(12) 0.111(19) 0.140(19) 0.026(17) 0.005(11) -0.013(11)
C39 0.119(11) 0.127(17) 0.083(14) 0.020(14) 0.005(9) -0.023(12)
C40 0.086(9) 0.076(12) 0.075(10) -0.012(14) 0.000(8) -0.011(8)
C41 0.248(18) 0.180(14) 0.163(14) 0.110(13) -0.012(12) -0.084(12)
N1 0.052(6) 0.028(6) 0.060(5) -0.009(5) 0.006(4) -0.007(5)
N2 0.055(7) 0.049(6) 0.068(5) 0.001(5) 0.010(4) -0.006(5)
N3 0.050(5) 0.052(7) 0.068(7) 0.011(5) 0.004(4) -0.002(4)
N4 0.054(5) 0.057(6) 0.074(7) -0.021(6) 0.016(5) -0.017(4)
N5 0.062(10) 0.062(10) 0.096(7) 0.001(7) -0.011(7) -0.016(9)
O1 0.095(7) 0.073(6) 0.145(7) 0.034(5) -0.019(5) -0.022(5)
O2 0.064(5) 0.051(5) 0.114(6) 0.008(4) -0.015(4) -0.008(4)
O3 0.054(5) 0.094(6) 0.137(6) -0.010(4) -0.016(5) 0.000(5)
O4 0.060(4) 0.058(4) 0.059(4) 0.000(3) 0.007(3) -0.018(4)
O5 0.048(4) 0.082(5) 0.066(4) 0.007(3) -0.001(4) -0.008(3)
O6 0.082(4) 0.054(4) 0.069(4) -0.008(4) 0.006(4) 0.002(4)
O7 0.058(4) 0.092(5) 0.080(5) -0.030(4) 0.001(4) -0.001(4)
O8 0.141(6) 0.048(5) 0.079(5) -0.020(4) 0.019(4) -0.034(4)
O9 0.056(4) 0.086(5) 0.082(5) -0.009(4) -0.014(4) 0.010(3)
S1 0.057(2) 0.060(2) 0.052(2) 0.0003(17) 0.0063(17) -0.009(2)
S2 0.063(2) 0.057(2) 0.067(2) -0.012(2) -0.0039(19) -0.0056(17)
F1 0.116(5) 0.101(6) 0.088(5) -0.035(4) 0.016(3) -0.001(4)
F2 0.216(9) 0.224(10) 0.071(6) 0.039(6) 0.025(6) -0.047(6)
F3 0.239(9) 0.109(7) 0.217(10) 0.091(6) -0.025(7) -0.039(6)
F4 0.173(7) 0.054(5) 0.243(8) -0.018(5) 0.006(5) -0.008(4)
F5 0.085(4) 0.095(5) 0.122(6) -0.047(5) 0.026(4) -0.006(3)
F6 0.107(5) 0.133(6) 0.142(6) -0.030(4) -0.021(5) -0.022(5)
F7 0.275(13) 0.279(11) 0.123(9) -0.043(7) -0.087(8) -0.049(9)
F8 0.376(15) 0.308(12) 0.109(8) -0.110(8) 0.075(10) -0.130(10)
F9 0.203(10) 0.194(8) 0.242(11) -0.104(7) 0.146(9) -0.040(7)
F10 0.096(6) 0.123(6) 0.192(8) -0.053(5) 0.023(5) -0.001(4)
F11 0.137(6) 0.090(5) 0.131(6) 0.035(5) -0.017(4) -0.045(4)
F12 0.222(9) 0.240(11) 0.125(8) 0.098(7) -0.003(6) -0.056(7)
F13 0.307(12) 0.273(11) 0.074(6) -0.035(7) 0.019(7) -0.019(8)
F14 0.289(10) 0.170(8) 0.112(7) -0.056(6) 0.000(6) -0.042(7)
F15 0.146(6) 0.079(5) 0.111(6) -0.030(4) -0.007(4) -0.031(4)

loop_
_atom_type_symbol
_atom_type_description
_atom_type_scat_dispersion_real
_atom_type_scat_dispersion_imag
_atom_type_scat_source
C C 0.0033 0.0016 'International Tables Vol C Tables 4.2.6.8 and 6.1.1.4'
H H 0.0000 0.0000 'International Tables Vol C Tables 4.2.6.8 and 6.1.1.4'
N N 0.0061 0.0033 'International Tables Vol C Tables 4.2.6.8 and 6.1.1.4'
O O 0.0106 0.0060 'International Tables Vol C Tables 4.2.6.8 and 6.1.1.4'
S S 0.1246 0.1234 'International Tables Vol C Tables 4.2.6.8 and 6.1.1.4'
F F 0.0171 0.0103 'International Tables Vol C Tables 4.2.6.8 and 6.1.1.4'

loop_
_geom_angle_atom_site_label_1
_geom_angle_atom_site_label_2
_geom_angle_atom_site_label_3
_geom_angle
_geom_angle_site_symmetry_1
_geom_angle_site_symmetry_3
N1 C1 C2 114.0(7) . .
N1 C1 H1A 108.8 . .
C2 C1 H1A 108.8 . .
N1 C1 H1B 108.8 . .
C2 C1 H1B 108.8 . .
H1A C1 H1B 107.7 . .
N2 C2 C1 112.0(7) . .
N2 C2 H2B 109.2 . .
C1 C2 H2B 109.2 . .
N2 C2 H2A 109.2 . .
C1 C2 H2A 109.2 . .
H2B C2 H2A 107.9 . .
N2 C3 C4 113.7(7) . .
N2 C3 H3A 108.8 . .
C4 C3 H3A 108.8 . .
N2 C3 H3B 108.8 . .
C4 C3 H3B 108.8 . .
H3A C3 H3B 107.7 . .
C5 C4 C9 116.0(12) . .
C5 C4 C3 122(2) . .
C9 C4 C3 122(2) . .
F1 C5 C6 117(2) . .
F1 C5 C4 118(2) . .
C6 C5 C4 125.4(16) . .
F2 C6 C5 126(2) . .
F2 C6 C7 118(3) . .
C5 C6 C7 116(2) . .
F3 C7 C8 115(3) . .
F3 C7 C6 125(3) . .
C8 C7 C6 120(2) . .
C9 C8 C7 123.0(18) . .
C9 C8 F4 113(3) . .
C7 C8 F4 124(3) . .
C8 C9 F5 124(3) . .
C8 C9 C4 119.4(13) . .
F5 C9 C4 116(3) . .
N1 C10 C11 114.1(7) . .
N1 C10 H10B 108.7 . .
C11 C10 H10B 108.7 . .
N1 C10 H10A 108.7 . .
C11 C10 H10A 108.7 . .
H10B C10 H10A 107.6 . .
N3 C11 C10 115.1(7) . .
N3 C11 H9A 108.5 . .
C10 C11 H9A 108.5 . .
N3 C11 H11B 108.5 . .
C10 C11 H11B 108.5 . .
H9A C11 H11B 107.5 . .
C13 C12 N3 115.2(8) . .
C13 C12 H12A 108.5 . .
N3 C12 H12A 108.5 . .
C13 C12 H12B 108.5 . .
N3 C12 H12B 108.5 . .
H12A C12 H12B 107.5 . .
C18 C13 C14 115.3(15) . .
C18 C13 C12 123(3) . .
C14 C13 C12 122(3) . .
C15 C14 F6 120(3) . .
C15 C14 C13 124(2) . .
F6 C14 C13 117(3) . .
F7 C15 C14 121(3) . .
F7 C15 C16 120(3) . .
C14 C15 C16 119(3) . .
F8 C16 C15 123(4) . .
F8 C16 C17 115(4) . .
C15 C16 C17 121(4) . .
F9 C17 C16 127(4) . .
F9 C17 C18 115(3) . .
C16 C17 C18 118(3) . .
C17 C18 F10 122(3) . .
C17 C18 C13 122.5(19) . .
F10 C18 C13 115(3) . .
N1 C19 C20 112.1(7) . .
N1 C19 H19B 109.2 . .
C20 C19 H19B 109.2 . .
N1 C19 H19A 109.2 . .
C20 C19 H19A 109.2 . .
H19B C19 H19A 107.9 . .
N4 C20 C19 111.9(7) . .
N4 C20 H20B 109.2 . .
C19 C20 H20B 109.2 . .
N4 C20 H20A 109.2 . .
C19 C20 H20A 109.2 . .
H20B C20 H20A 107.9 . .
N4 C21 C22 115.8(10) . .
N4 C21 H21A 108.3 . .
C22 C21 H21A 108.3 . .
N4 C21 H21B 108.3 . .
C22 C21 H21B 108.3 . .
H21A C21 H21B 107.4 . .
C27 C22 C23 117.5(14) . .
C27 C22 C21 122(3) . .
C23 C22 C21 121(3) . .
F11 C23 C24 119(2) . .
F11 C23 C22 118(3) . .
C24 C23 C22 122.8(18) . .
F12 C24 C23 124(2) . .
F12 C24 C25 117(3) . .
C23 C24 C25 119(3) . .
F13 C25 C26 114(3) . .
F13 C25 C24 126(3) . .
C26 C25 C24 120(2) . .
C25 C26 C27 121.7(19) . .
C25 C26 F14 126(3) . .
C27 C26 F14 112(3) . .
C26 C27 F15 123(3) . .
C26 C27 C22 119.1(15) . .
F15 C27 C22 118(3) . .
C33 C28 C29 117.9(11) . .
C33 C28 S1 118.0(16) . .
C29 C28 S1 124.0(16) . .
C28 C29 C30 118.4(13) . .
C28 C29 H29 120.8 . .
C30 C29 H29 120.8 . .
C31 C30 C29 125.1(17) . .
C31 C30 H30 117.4 . .
C29 C30 H30 117.4 . .
C30 C31 C32 114.8(18) . .
C30 C31 C34 120(2) . .
C32 C31 C34 125(2) . .
C31 C32 C33 123.2(16) . .
C31 C32 H32 118.4 . .
C33 C32 H32 118.4 . .
C28 C33 C32 120.5(12) . .
C28 C33 H33 119.7 . .
C32 C33 H33 119.7 . .
C31 C34 H34A 109.5 . .
C31 C34 H34B 109.5 . .
H34A C34 H34B 109.5 . .
C31 C34 H34C 109.5 . .
H34A C34 H34C 109.5 . .
H34B C34 H34C 109.5 . .
C40 C35 C36 118.6(10) . .
C40 C35 S2 121.4(17) . .
C36 C35 S2 120.0(18) . .
C35 C36 C37 119.2(12) . .
C35 C36 H36 120.4 . .
C37 C36 H36 120.4 . .
C38 C37 C36 120.5(16) . .
C38 C37 H37 119.7 . .
C36 C37 H37 119.7 . .
C39 C38 C37 119.0(18) . .
C39 C38 C41 122(2) . .
C37 C38 C41 119(3) . .
C38 C39 C40 120.9(16) . .
C38 C39 H39 119.5 . .
C40 C39 H39 119.5 . .
C35 C40 C39 121.7(12) . .
C35 C40 H40 119.2 . .
C39 C40 H40 119.2 . .
C38 C41 H41A 109.5 . .
C38 C41 H41B 109.5 . .
H41A C41 H41B 109.5 . .
C38 C41 H41C 109.5 . .
H41A C41 H41C 109.5 . .
H41B C41 H41C 109.5 . .
C10 N1 C1 108.0(7) . .
C10 N1 C19 112.3(7) . .
C1 N1 C19 108.5(7) . .
C2 N2 C3 113.5(7) . .
C2 N2 H2D 108.9 . .
C3 N2 H2D 108.9 . .
C2 N2 H2C 108.9 . .
C3 N2 H2C 108.9 . .
H2D N2 H2C 107.7 . .
C11 N3 C12 113.6(8) . .
C11 N3 H3C 108.8 . .
C12 N3 H3C 108.8 . .
C11 N3 H3D 108.8 . .
C12 N3 H3D 108.8 . .
H3C N3 H3D 107.7 . .
C20 N4 C21 113.7(8) . .
C20 N4 H4C 108.8 . .
C21 N4 H4C 108.8 . .
C20 N4 H4D 108.8 . .
C21 N4 H4D 108.8 . .
H4C N4 H4D 107.7 . .
O1 N5 O3 120.8(11) . .
O1 N5 O2 118.9(11) . 1
O3 N5 O2 120.3(10) . 1
O1 N5 O2 118.9(11) . .
O3 N5 O2 120.3(10) . .
O2 N5 O2 0.0(8) 1 .
O2 O2 N5 0(10) 1 .
O4 O4 S1 0(10) 1 .
O6 O6 S1 0(10) 1 .
O5 S1 O6 114.0(4) . 1
O5 S1 O6 114.0(4) . .
O6 S1 O6 0.0(5) 1 .
O5 S1 O4 110.6(3) . 1
O6 S1 O4 112.1(3) 1 1
O6 S1 O4 112.1(3) . 1
O5 S1 O4 110.6(3) . .
O6 S1 O4 112.1(3) 1 .
O6 S1 O4 112.1(3) . .
O4 S1 O4 0.0(4) 1 .
O5 S1 C28 107.5(4) . .
O6 S1 C28 105.7(7) 1 .
O6 S1 C28 105.7(7) . .
O4 S1 C28 106.3(6) 1 .
O4 S1 C28 106.3(6) . .
O8 S2 O7 113.7(4) . .
O8 S2 O9 112.8(4) . .
O7 S2 O9 111.0(4) . .
O8 S2 C35 106.4(7) . .
O7 S2 C35 107.0(7) . .
O9 S2 C35 105.2(4) . .

loop_
_geom_bond_atom_site_label_1
_geom_bond_atom_site_label_2
_geom_bond_distance
_geom_bond_site_symmetry_2
C1 N1 1.473(8) .
C1 C2 1.522(9) .
C1 H1A 0.9700 .
C1 H1B 0.9700 .
C2 N2 1.464(8) .
C2 H2B 0.9700 .
C2 H2A 0.9700 .
C3 N2 1.485(8) .
C3 C4 1.500(12) .
C3 H3A 0.9700 .
C3 H3B 0.9700 .
C4 C5 1.357(13) .
C4 C9 1.380(14) .
C5 F1 1.342(14) .
C5 C6 1.351(19) .
C6 F2 1.26(2) .
C6 C7 1.36(2) .
C7 F3 1.32(2) .
C7 C8 1.336(19) .
C8 C9 1.326(16) .
C8 F4 1.394(16) .
C9 F5 1.374(11) .
C10 N1 1.465(9) .
C10 C11 1.496(9) .
C10 H10B 0.9700 .
C10 H10A 0.9700 .
C11 N3 1.487(9) .
C11 H9A 0.9700 .
C11 H11B 0.9700 .
C12 C13 1.490(13) .
C12 N3 1.521(9) .
C12 H12A 0.9700 .
C12 H12B 0.9700 .
C13 C18 1.377(16) .
C13 C14 1.380(16) .
C14 C15 1.34(2) .
C14 F6 1.356(15) .
C15 F7 1.31(3) .
C15 C16 1.35(3) .
C16 F8 1.29(3) .
C16 C17 1.37(3) .
C17 F9 1.33(3) .
C17 C18 1.37(2) .
C18 F10 1.376(15) .
C19 N1 1.477(9) .
C19 C20 1.502(10) .
C19 H19B 0.9700 .
C19 H19A 0.9700 .
C20 N4 1.490(9) .
C20 H20B 0.9700 .
C20 H20A 0.9700 .
C21 N4 1.503(9) .
C21 C22 1.521(13) .
C21 H21A 0.9700 .
C21 H21B 0.9700 .
C22 C27 1.371(15) .
C22 C23 1.372(16) .
C23 F11 1.313(14) .
C23 C24 1.34(2) .
C24 F12 1.29(2) .
C24 C25 1.35(2) .
C25 F13 1.304(19) .
C25 C26 1.35(2) .
C26 C27 1.357(18) .
C26 F14 1.383(19) .
C27 F15 1.364(12) .
C28 C33 1.329(12) .
C28 C29 1.373(13) .
C28 S1 1.757(11) .
C29 C30 1.394(14) .
C29 H29 0.9300 .
C30 C31 1.313(17) .
C30 H30 0.9300 .
C31 C32 1.345(17) .
C31 C34 1.505(18) .
C32 C33 1.396(16) .
C32 H32 0.9300 .
C33 H33 0.9300 .
C34 H34A 0.9600 .
C34 H34B 0.9600 .
C34 H34C 0.9600 .
C35 C40 1.355(11) .
C35 C36 1.379(12) .
C35 S2 1.775(10) .
C36 C37 1.414(15) .
C36 H36 0.9300 .
C37 C38 1.361(16) .
C37 H37 0.9300 .
C38 C39 1.353(15) .
C38 C41 1.537(19) .
C39 C40 1.370(13) .
C39 H39 0.9300 .
C40 H40 0.9300 .
C41 H41A 0.9600 .
C41 H41B 0.9600 .
C41 H41C 0.9600 .
N2 H2D 0.9000 .
N2 H2C 0.9000 .
N3 H3C 0.9000 .
N3 H3D 0.9000 .
N4 H4C 0.9000 .
N4 H4D 0.9000 .
N5 O1 1.225(9) .
N5 O3 1.243(9) .
N5 O2 1.257(9) 1
N5 O2 1.257(9) .
O2 O2 0.0000 1
O4 O4 0.000(14) 1
O4 S1 1.471(5) .
O5 S1 1.440(5) .
O6 O6 0.0000 1
O6 S1 1.444(5) .
O7 S2 1.444(6) .
O8 S2 1.436(6) .
O9 S2 1.461(6) .
S1 O6 1.444(5) 1
S1 O4 1.471(5) 1

loop_
_geom_hbond_atom_site_label_D
_geom_hbond_atom_site_label_H
_geom_hbond_atom_site_label_A
_geom_hbond_distance_DH
_geom_hbond_distance_HA
_geom_hbond_distance_DA
_geom_hbond_angle_DHA
_geom_hbond_site_symmetry_A
N2 H2C O9 0.90 2.06 2.852(8) 146.3 1_545
N2 H2C O9 0.90 2.48 3.161(8) 133.0 2_666
N2 H2D O6 0.90 2.07 2.920(8) 156.8 1
N3 H3C O4 0.90 1.99 2.862(8) 164.0 1
N3 H3D O2 0.90 1.89 2.785(9) 170.9 1_455
N4 H4C O4 0.90 1.92 2.781(8) 158.5 1
N4 H4D O2 0.90 2.16 2.935(9) 144.3 1
